data_4072738
loop_
_publ_author_name
'Ma, Guibin'
'McDonald, Robert'
'Ferguson, Michael'
'Cavell, Ronald G.'
'Patrick, Brian O.'
'James, Brian R.'
'Hu, Thomas Q.'

_publ_section_title
;
 Ruthenium(II) Diphosphine/Diamine/Diimine Complexes and Catalyzed
 Hydrogen-Transfer to Ketones
;
_journal_issue 4
_journal_name_full Organometallics
_journal_page_first 846
_journal_paper_doi 10.1021/om060987z
_journal_volume 26
_journal_year 2007
_chemical_formula_moiety 'C36 H36 Cl2 Fe N2 P2 Ru, 0.5(C2 H4 Cl4), C H2 Cl2'
_chemical_formula_sum 'C38 H40 Cl6 Fe N2 P2 Ru'
_chemical_formula_weight 956.28
_chemical_name_systematic
;
 ?
;
_space_group_IT_number 2
_symmetry_cell_setting triclinic
_symmetry_space_group_name_Hall '-P 1'
_symmetry_space_group_name_H-M 'P -1'
_atom_sites_solution_hydrogens geom
_atom_sites_solution_primary direct
_atom_sites_solution_secondary difmap
_audit_creation_method 'manual editing of SHELXL template'
_cell_angle_alpha 102.8433(16)
_cell_angle_beta 103.6783(17)
_cell_angle_gamma 104.7914(16)
_cell_formula_units_Z 2
_cell_length_a 11.3221(13)
_cell_length_b 11.8585(14)
_cell_length_c 16.4254(19)
_cell_measurement_reflns_used 5408
_cell_measurement_temperature 193(2)
_cell_measurement_theta_max 26.39
_cell_measurement_theta_min 2.57
_cell_volume 1975.8(4)
_computing_cell_refinement 'Bruker SAINT (Bruker, 1997)'
_computing_data_collection 'Bruker SMART (Bruker, 1997)'
_computing_data_reduction 'Bruker SAINT (Bruker, 1997)'
_computing_molecular_graphics 'Bruker SHELXTL (Bruker, 1997)'
_computing_publication_material 'Bruker SHELXTL (Bruker, 1997)'
_computing_structure_refinement 'SHELXL-97 (Sheldrick, 1997)'
_computing_structure_solution 'SHELXS-97 (Sheldrick, 1990)'
_diffrn_ambient_temperature 193(2)
_diffrn_detector_area_resol_mean 8.192
_diffrn_measured_fraction_theta_full 0.994
_diffrn_measured_fraction_theta_max 0.994
_diffrn_measurement_device_type 'Bruker PLATFORM diffractometer/SMART 1000 CCD area detector'
_diffrn_measurement_method '\w scans'
_diffrn_radiation_monochromator graphite
_diffrn_radiation_source 'fine-focus sealed tube'
_diffrn_radiation_type MoK\a
_diffrn_radiation_wavelength 0.71073
_diffrn_reflns_av_R_equivalents 0.0385
_diffrn_reflns_av_sigmaI/netI 0.0394
_diffrn_reflns_limit_h_max 14
_diffrn_reflns_limit_h_min -14
_diffrn_reflns_limit_k_max 14
_diffrn_reflns_limit_k_min -14
_diffrn_reflns_limit_l_max 20
_diffrn_reflns_limit_l_min -20
_diffrn_reflns_number 23533
_diffrn_reflns_theta_full 26.40
_diffrn_reflns_theta_max 26.40
_diffrn_reflns_theta_min 1.34
_diffrn_standards_decay_% 0
_diffrn_standards_interval_time 0
_diffrn_standards_number 0
_exptl_absorpt_coefficient_mu 1.267
_exptl_absorpt_correction_T_max 0.8134
_exptl_absorpt_correction_T_min 0.7423
_exptl_absorpt_correction_type multi-scan
_exptl_absorpt_process_details 'SADABS (Sheldrick, 1996)'
_exptl_crystal_colour orange
_exptl_crystal_density_diffrn 1.607
_exptl_crystal_density_method 'not measured'
_exptl_crystal_description fragment
_exptl_crystal_F_000 968
_exptl_crystal_size_max 0.25
_exptl_crystal_size_mid 0.24
_exptl_crystal_size_min 0.17
_refine_diff_density_max 2.077
_refine_diff_density_min -1.381
_refine_diff_density_rms 0.145
_refine_ls_extinction_method none
_refine_ls_goodness_of_fit_ref 1.064
_refine_ls_hydrogen_treatment constr
_refine_ls_matrix_type full
_refine_ls_number_parameters 448
_refine_ls_number_reflns 8067
_refine_ls_number_restraints 4
_refine_ls_restrained_S_all 1.064
_refine_ls_R_factor_all 0.0595
_refine_ls_R_factor_gt 0.0483
_refine_ls_shift/su_max 0.001
_refine_ls_shift/su_mean 0.000
_refine_ls_structure_factor_coef Fsqd
_refine_ls_weighting_details 'calc w=1/[\s^2^(Fo^2^)+(0.0806P)^2^+3.4038P] where P=(Fo^2^+2Fc^2^)/3'
_refine_ls_weighting_scheme calc
_refine_ls_wR_factor_gt 0.1277
_refine_ls_wR_factor_ref 0.1386
_reflns_number_gt 6743
_reflns_number_total 8067
_reflns_threshold_expression I>2\s(I)
_cod_data_source_file om060987zsi20061205_090309.cif
_cod_data_source_block 1
_cod_depositor_comments
;
The following automatic conversions were performed:

'_symmetry_cell_setting' value 'Triclinic' changed to 'triclinic'
according to /home/saulius/struct/CIF-dictionaries/cif_core.dic
dictionary named 'cif_core.dic' version 2.4.1 from 2010-06-29.

Automatic conversion script
Id: cif_fix_values 1715 2011-07-08 13:25:40Z adriana 
;
_cod_database_code 4072738

loop_
_symmetry_equiv_pos_as_xyz
'x, y, z'
'-x, -y, -z'

loop_
_atom_site_label
_atom_site_type_symbol
_atom_site_fract_x
_atom_site_fract_y
_atom_site_fract_z
_atom_site_U_iso_or_equiv
_atom_site_adp_type
_atom_site_occupancy
_atom_site_symmetry_multiplicity
_atom_site_calc_flag
_atom_site_refinement_flags
_atom_site_disorder_assembly
_atom_site_disorder_group
Ru Ru 0.41402(3) 0.42815(3) 0.283488(19) 0.01915(11) Uani 1 1 d . . .
Fe Fe 0.25709(5) 0.51177(5) 0.04721(4) 0.02392(15) Uani 1 1 d . . .
Cl1 Cl 0.53091(10) 0.40218(10) 0.18001(6) 0.0299(2) Uani 1 1 d . . .
Cl2 Cl 0.32061(9) 0.42246(9) 0.40181(6) 0.0278(2) Uani 1 1 d . . .
P1 P 0.43952(9) 0.62208(8) 0.27267(6) 0.0202(2) Uani 1 1 d . . .
P2 P 0.21293(9) 0.34012(8) 0.18344(6) 0.0215(2) Uani 1 1 d . . .
N1 N 0.4289(3) 0.2525(3) 0.2926(2) 0.0293(7) Uani 1 1 d . . .
H1A H 0.3525 0.2050 0.2951 0.035 Uiso 1 1 calc R . .
H1B H 0.4441 0.2129 0.2431 0.035 Uiso 1 1 calc R . .
N2 N 0.6012(3) 0.4817(3) 0.3810(2) 0.0241(7) Uani 1 1 d . . .
H2A H 0.6592 0.5404 0.3688 0.029 Uiso 1 1 calc R . .
H2B H 0.5959 0.5151 0.4357 0.029 Uiso 1 1 calc R . .
C1 C 0.3877(4) 0.6378(3) 0.1620(3) 0.0241(8) Uani 1 1 d . . .
C2 C 0.2833(4) 0.6803(4) 0.1293(3) 0.0272(8) Uani 1 1 d . . .
H2 H 0.2230 0.7009 0.1614 0.033 Uiso 1 1 calc R . .
C3 C 0.2792(4) 0.6870(4) 0.0429(3) 0.0334(10) Uani 1 1 d . . .
H3 H 0.2163 0.7137 0.0043 0.040 Uiso 1 1 calc R . .
C4 C 0.3786(4) 0.6478(4) 0.0213(3) 0.0346(10) Uani 1 1 d . . .
H4 H 0.3984 0.6424 -0.0354 0.042 Uiso 1 1 calc R . .
C5 C 0.4452(4) 0.6161(4) 0.0933(3) 0.0288(9) Uani 1 1 d . . .
H5 H 0.5199 0.5851 0.0959 0.035 Uiso 1 1 calc R . .
C6 C 0.1830(4) 0.3524(3) 0.0726(3) 0.0239(8) Uani 1 1 d . . .
C7 C 0.0814(4) 0.3888(3) 0.0277(3) 0.0258(8) Uani 1 1 d . . .
H7 H 0.0122 0.4074 0.0508 0.031 Uiso 1 1 calc R . .
C8 C 0.0970(4) 0.3969(4) -0.0538(3) 0.0310(9) Uani 1 1 d . . .
H8 H 0.0408 0.4220 -0.0982 0.037 Uiso 1 1 calc R . .
C9 C 0.2059(4) 0.3638(4) -0.0617(3) 0.0321(9) Uani 1 1 d . . .
H9 H 0.2401 0.3616 -0.1126 0.038 Uiso 1 1 calc R . .
C10 C 0.2611(4) 0.3375(4) 0.0164(3) 0.0298(9) Uani 1 1 d . . .
H10 H 0.3395 0.3120 0.0293 0.036 Uiso 1 1 calc R . .
C11 C 0.6120(4) 0.7170(3) 0.3171(3) 0.0262(8) Uani 1 1 d . . .
C12 C 0.6915(5) 0.7444(5) 0.2679(3) 0.0427(12) Uani 1 1 d . . .
H12 H 0.6574 0.7167 0.2057 0.051 Uiso 1 1 calc R . .
C13 C 0.8222(5) 0.8125(6) 0.3078(4) 0.0585(16) Uani 1 1 d . . .
H13 H 0.8756 0.8293 0.2722 0.070 Uiso 1 1 calc R . .
C14 C 0.8728(5) 0.8544(4) 0.3960(4) 0.0469(13) Uani 1 1 d . . .
H14 H 0.9611 0.9012 0.4228 0.056 Uiso 1 1 calc R . .
C15 C 0.7947(5) 0.8284(4) 0.4466(3) 0.0431(12) Uani 1 1 d . . .
H15 H 0.8298 0.8574 0.5088 0.052 Uiso 1 1 calc R . .
C16 C 0.6666(4) 0.7610(4) 0.4085(3) 0.0362(10) Uani 1 1 d . . .
H16 H 0.6145 0.7441 0.4447 0.043 Uiso 1 1 calc R . .
C21 C 0.3846(4) 0.7381(3) 0.3348(3) 0.0250(8) Uani 1 1 d . . .
C22 C 0.4031(4) 0.8527(4) 0.3207(3) 0.0353(10) Uani 1 1 d . . .
H22 H 0.4410 0.8698 0.2771 0.042 Uiso 1 1 calc R . .
C23 C 0.3668(5) 0.9408(4) 0.3693(4) 0.0458(12) Uani 1 1 d . . .
H23 H 0.3776 1.0173 0.3578 0.055 Uiso 1 1 calc R . .
C24 C 0.3151(5) 0.9190(5) 0.4342(3) 0.0459(12) Uani 1 1 d . . .
H24 H 0.2917 0.9807 0.4681 0.055 Uiso 1 1 calc R . .
C25 C 0.2971(5) 0.8078(4) 0.4503(3) 0.0387(10) Uani 1 1 d . . .
H25 H 0.2606 0.7924 0.4948 0.046 Uiso 1 1 calc R . .
C26 C 0.3325(4) 0.7180(4) 0.4013(3) 0.0285(9) Uani 1 1 d . . .
H26 H 0.3211 0.6418 0.4132 0.034 Uiso 1 1 calc R . .
C31 C 0.0752(4) 0.3793(4) 0.2075(3) 0.0244(8) Uani 1 1 d . . .
C32 C 0.0934(4) 0.5013(4) 0.2482(3) 0.0294(9) Uani 1 1 d . . .
H32 H 0.1773 0.5592 0.2676 0.035 Uiso 1 1 calc R . .
C33 C -0.0078(4) 0.5403(4) 0.2609(3) 0.0342(10) Uani 1 1 d . . .
H33 H 0.0072 0.6240 0.2893 0.041 Uiso 1 1 calc R . .
C34 C -0.1301(4) 0.4582(5) 0.2328(3) 0.0387(11) Uani 1 1 d . . .
H34 H -0.1998 0.4849 0.2412 0.046 Uiso 1 1 calc R . .
C35 C -0.1510(4) 0.3369(5) 0.1923(3) 0.0380(11) Uani 1 1 d . . .
H35 H -0.2355 0.2801 0.1726 0.046 Uiso 1 1 calc R . .
C36 C -0.0489(4) 0.2965(4) 0.1798(3) 0.0345(10) Uani 1 1 d . . .
H36 H -0.0643 0.2124 0.1524 0.041 Uiso 1 1 calc R . .
C41 C 0.1584(4) 0.1732(4) 0.1641(3) 0.0296(9) Uani 1 1 d . . .
C42 C 0.1244(5) 0.1292(4) 0.2307(4) 0.0423(11) Uani 1 1 d . . .
H42 H 0.1230 0.1845 0.2819 0.051 Uiso 1 1 calc R . .
C43 C 0.0929(5) 0.0055(5) 0.2223(4) 0.0546(15) Uani 1 1 d . . .
H43 H 0.0693 -0.0238 0.2674 0.065 Uiso 1 1 calc R . .
C44 C 0.0956(6) -0.0749(5) 0.1489(5) 0.0670(19) Uani 1 1 d . . .
H44 H 0.0745 -0.1596 0.1434 0.080 Uiso 1 1 calc R . .
C45 C 0.1290(7) -0.0322(5) 0.0836(5) 0.073(2) Uani 1 1 d . . .
H45 H 0.1297 -0.0882 0.0326 0.088 Uiso 1 1 calc R . .
C46 C 0.1621(6) 0.0923(4) 0.0910(4) 0.0490(13) Uani 1 1 d . . .
H46 H 0.1869 0.1209 0.0460 0.059 Uiso 1 1 calc R . .
C51 C 0.5339(4) 0.2676(4) 0.3713(3) 0.0347(10) Uani 1 1 d . . .
H51A H 0.5587 0.1926 0.3648 0.042 Uiso 1 1 calc R . .
H51B H 0.5051 0.2817 0.4239 0.042 Uiso 1 1 calc R . .
C52 C 0.6470(4) 0.3752(4) 0.3814(3) 0.0315(9) Uani 1 1 d . . .
H52A H 0.7152 0.3929 0.4374 0.038 Uiso 1 1 calc R . .
H52B H 0.6829 0.3571 0.3324 0.038 Uiso 1 1 calc R . .
Cl1S Cl 0.02259(16) 0.37463(13) 0.53007(9) 0.0575(4) Uani 1 1 d . . .
Cl2S Cl -0.09571(17) 0.16520(14) 0.37308(11) 0.0687(4) Uani 1 1 d . . .
Cl3S Cl 0.7404(4) -0.0386(3) 0.1263(3) 0.0609(8) Uiso 0.50 1 d PD A 1
Cl4S Cl 0.5216(6) 0.0664(5) 0.1224(4) 0.1145(17) Uiso 0.50 1 d PD A 1
Cl5S Cl 0.7000(7) -0.0431(6) 0.0940(4) 0.122(2) Uiso 0.50 1 d PD B 2
Cl6S Cl 0.5382(7) 0.0486(7) 0.1669(5) 0.138(2) Uiso 0.50 1 d PD B 2
C1S C -0.0028(6) 0.3207(5) 0.4162(4) 0.0499(13) Uani 1 1 d . . .
H1SA H -0.0471 0.3689 0.3859 0.060 Uiso 1 1 calc R . .
H1SB H 0.0812 0.3322 0.4052 0.060 Uiso 1 1 calc R . .
C2S C 0.5735(6) -0.0655(7) 0.1178(13) 0.102(6) Uiso 0.50 1 d PD A 1
H2SA H 0.5207 -0.1295 0.0617 0.122 Uiso 0.50 1 calc PR A 1
H2SB H 0.5566 -0.0978 0.1660 0.122 Uiso 0.50 1 calc PR A 1
C3S C 0.6306(18) -0.0524(18) 0.1812(11) 0.120(7) Uiso 0.50 1 d PD B 2
H3SA H 0.5755 -0.1366 0.1722 0.144 Uiso 0.50 1 calc PR B 2
H3SB H 0.6969 -0.0219 0.2395 0.144 Uiso 0.50 1 calc PR B 2

loop_
_atom_site_aniso_label
_atom_site_aniso_U_11
_atom_site_aniso_U_22
_atom_site_aniso_U_33
_atom_site_aniso_U_23
_atom_site_aniso_U_13
_atom_site_aniso_U_12
Ru 0.01980(17) 0.01655(16) 0.02100(17) 0.00665(12) 0.00678(12) 0.00448(12)
Fe 0.0243(3) 0.0240(3) 0.0225(3) 0.0082(2) 0.0072(2) 0.0053(2)
Cl1 0.0280(5) 0.0391(5) 0.0279(5) 0.0114(4) 0.0124(4) 0.0150(4)
Cl2 0.0296(5) 0.0285(5) 0.0261(5) 0.0105(4) 0.0116(4) 0.0060(4)
P1 0.0208(5) 0.0168(4) 0.0225(5) 0.0065(4) 0.0073(4) 0.0041(4)
P2 0.0211(5) 0.0170(4) 0.0247(5) 0.0068(4) 0.0066(4) 0.0033(4)
N1 0.0331(19) 0.0209(16) 0.0339(19) 0.0095(14) 0.0086(15) 0.0097(14)
N2 0.0227(16) 0.0245(17) 0.0245(16) 0.0091(13) 0.0067(13) 0.0056(13)
C1 0.0228(19) 0.0184(18) 0.027(2) 0.0076(15) 0.0075(16) 0.0003(15)
C2 0.030(2) 0.0223(19) 0.028(2) 0.0099(16) 0.0068(17) 0.0076(16)
C3 0.037(2) 0.028(2) 0.033(2) 0.0152(18) 0.0061(19) 0.0055(18)
C4 0.034(2) 0.036(2) 0.029(2) 0.0143(18) 0.0108(19) -0.0003(19)
C5 0.025(2) 0.030(2) 0.028(2) 0.0077(17) 0.0087(17) 0.0028(17)
C6 0.0228(19) 0.0195(18) 0.0242(19) 0.0049(15) 0.0037(15) 0.0031(15)
C7 0.025(2) 0.0227(19) 0.025(2) 0.0047(15) 0.0066(16) 0.0043(16)
C8 0.031(2) 0.030(2) 0.023(2) 0.0053(17) 0.0015(17) 0.0056(18)
C9 0.036(2) 0.032(2) 0.024(2) 0.0038(17) 0.0095(18) 0.0079(18)
C10 0.033(2) 0.027(2) 0.027(2) 0.0032(16) 0.0075(18) 0.0107(17)
C11 0.025(2) 0.0173(18) 0.034(2) 0.0081(16) 0.0087(17) 0.0038(15)
C12 0.031(2) 0.050(3) 0.035(2) 0.010(2) 0.010(2) -0.005(2)
C13 0.032(3) 0.070(4) 0.060(4) 0.020(3) 0.017(3) -0.006(3)
C14 0.027(2) 0.030(2) 0.064(3) 0.005(2) 0.001(2) -0.0041(19)
C15 0.033(2) 0.035(2) 0.045(3) -0.002(2) -0.004(2) 0.010(2)
C16 0.031(2) 0.035(2) 0.038(2) 0.0079(19) 0.0082(19) 0.0087(19)
C21 0.025(2) 0.0185(18) 0.030(2) 0.0045(15) 0.0082(16) 0.0065(15)
C22 0.039(2) 0.021(2) 0.042(3) 0.0080(18) 0.012(2) 0.0051(18)
C23 0.057(3) 0.019(2) 0.060(3) 0.010(2) 0.017(3) 0.014(2)
C24 0.055(3) 0.037(3) 0.047(3) 0.000(2) 0.016(2) 0.027(2)
C25 0.044(3) 0.041(3) 0.036(2) 0.009(2) 0.016(2) 0.021(2)
C26 0.035(2) 0.027(2) 0.027(2) 0.0099(16) 0.0100(17) 0.0126(17)
C31 0.0210(19) 0.029(2) 0.0235(19) 0.0108(16) 0.0071(15) 0.0063(16)
C32 0.027(2) 0.029(2) 0.029(2) 0.0090(17) 0.0074(17) 0.0054(17)
C33 0.036(2) 0.041(2) 0.034(2) 0.0143(19) 0.0152(19) 0.019(2)
C34 0.032(2) 0.062(3) 0.040(3) 0.028(2) 0.019(2) 0.026(2)
C35 0.022(2) 0.051(3) 0.044(3) 0.023(2) 0.0111(19) 0.0061(19)
C36 0.029(2) 0.031(2) 0.038(2) 0.0109(19) 0.0086(19) 0.0020(18)
C41 0.025(2) 0.0216(19) 0.035(2) 0.0081(17) 0.0018(17) 0.0032(16)
C42 0.042(3) 0.028(2) 0.059(3) 0.020(2) 0.018(2) 0.006(2)
C43 0.046(3) 0.033(3) 0.084(4) 0.034(3) 0.014(3) 0.002(2)
C44 0.064(4) 0.021(2) 0.096(5) 0.019(3) -0.004(3) 0.006(2)
C45 0.104(6) 0.027(3) 0.068(4) 0.000(3) 0.003(4) 0.021(3)
C46 0.067(4) 0.028(2) 0.048(3) 0.008(2) 0.011(3) 0.017(2)
C51 0.035(2) 0.030(2) 0.041(2) 0.0179(19) 0.007(2) 0.0102(18)
C52 0.029(2) 0.031(2) 0.035(2) 0.0160(18) 0.0048(18) 0.0117(18)
Cl1S 0.0816(10) 0.0466(7) 0.0494(8) 0.0196(6) 0.0221(7) 0.0235(7)
Cl2S 0.0727(10) 0.0492(8) 0.0664(10) 0.0062(7) 0.0251(8) -0.0034(7)
C1S 0.059(3) 0.037(3) 0.054(3) 0.015(2) 0.027(3) 0.008(2)

loop_
_atom_type_symbol
_atom_type_description
_atom_type_scat_dispersion_real
_atom_type_scat_dispersion_imag
_atom_type_scat_source
C C 0.0033 0.0016 'International Tables Vol C Tables 4.2.6.8 and 6.1.1.4'
H H 0.0000 0.0000 'International Tables Vol C Tables 4.2.6.8 and 6.1.1.4'
N N 0.0061 0.0033 'International Tables Vol C Tables 4.2.6.8 and 6.1.1.4'
P P 0.1023 0.0942 'International Tables Vol C Tables 4.2.6.8 and 6.1.1.4'
Cl Cl 0.1484 0.1585 'International Tables Vol C Tables 4.2.6.8 and 6.1.1.4'
Fe Fe 0.3463 0.8444 'International Tables Vol C Tables 4.2.6.8 and 6.1.1.4'
Ru Ru -1.2594 0.8363 'International Tables Vol C Tables 4.2.6.8 and 6.1.1.4'

loop_
_geom_angle_atom_site_label_1
_geom_angle_atom_site_label_2
_geom_angle_atom_site_label_3
_geom_angle
N1 Ru N2 78.28(13)
N1 Ru P2 92.33(10)
N2 Ru P2 170.47(9)
N1 Ru P1 168.53(10)
N2 Ru P1 93.65(9)
P2 Ru P1 95.87(4)
N1 Ru Cl1 83.68(10)
N2 Ru Cl1 84.06(9)
P2 Ru Cl1 96.61(4)
P1 Ru Cl1 87.40(4)
N1 Ru Cl2 83.95(10)
N2 Ru Cl2 87.70(9)
P2 Ru Cl2 89.74(4)
P1 Ru Cl2 104.05(4)
Cl1 Ru Cl2 166.31(4)
C5 Fe C10 104.05(18)
C5 Fe C4 41.10(18)
C10 Fe C4 122.15(19)
C5 Fe C6 125.00(17)
C10 Fe C6 41.27(17)
C4 Fe C6 161.19(18)
C5 Fe C7 164.85(17)
C10 Fe C7 68.75(17)
C4 Fe C7 154.02(17)
C6 Fe C7 41.00(16)
C5 Fe C3 68.83(18)
C10 Fe C3 160.03(18)
C4 Fe C3 40.50(19)
C6 Fe C3 157.67(18)
C7 Fe C3 122.36(17)
C5 Fe C8 151.13(17)
C10 Fe C8 68.64(17)
C4 Fe C8 117.71(17)
C6 Fe C8 68.74(16)
C7 Fe C8 40.27(16)
C3 Fe C8 108.11(17)
C5 Fe C9 116.11(17)
C10 Fe C9 40.87(17)
C4 Fe C9 104.09(18)
C6 Fe C9 68.74(16)
C7 Fe C9 67.77(17)
C3 Fe C9 124.05(18)
C8 Fe C9 40.23(17)
C5 Fe C2 68.79(17)
C10 Fe C2 155.78(17)
C4 Fe C2 68.45(18)
C6 Fe C2 122.92(16)
C7 Fe C2 112.02(17)
C3 Fe C2 40.80(17)
C8 Fe C2 128.69(17)
C9 Fe C2 163.27(17)
C5 Fe C1 41.10(16)
C10 Fe C1 118.77(16)
C4 Fe C1 68.96(16)
C6 Fe C1 108.85(15)
C7 Fe C1 129.57(15)
C3 Fe C1 68.85(16)
C8 Fe C1 166.75(17)
C9 Fe C1 152.28(17)
C2 Fe C1 40.80(16)
C1 P1 C21 100.29(18)
C1 P1 C11 103.91(18)
C21 P1 C11 94.51(18)
C1 P1 Ru 117.48(12)
C21 P1 Ru 126.07(13)
C11 P1 Ru 110.54(13)
C6 P2 C31 98.45(18)
C6 P2 C41 102.56(19)
C31 P2 C41 101.05(19)
C6 P2 Ru 120.75(13)
C31 P2 Ru 120.55(13)
C41 P2 Ru 110.42(14)
C51 N1 Ru 111.0(2)
C52 N2 Ru 111.1(2)
C2 C1 C5 106.6(3)
C2 C1 P1 125.6(3)
C5 C1 P1 127.7(3)
C2 C1 Fe 69.0(2)
C5 C1 Fe 68.0(2)
P1 C1 Fe 129.9(2)
C3 C2 C1 108.6(4)
C3 C2 Fe 69.4(2)
C1 C2 Fe 70.2(2)
C4 C3 C2 107.9(4)
C4 C3 Fe 69.1(2)
C2 C3 Fe 69.8(2)
C3 C4 C5 108.6(4)
C3 C4 Fe 70.4(2)
C5 C4 Fe 69.4(2)
C4 C5 C1 108.3(4)
C4 C5 Fe 69.5(2)
C1 C5 Fe 70.9(2)
C7 C6 C10 107.0(3)
C7 C6 P2 125.8(3)
C10 C6 P2 127.1(3)
C7 C6 Fe 69.8(2)
C10 C6 Fe 69.0(2)
P2 C6 Fe 122.5(2)
C8 C7 C6 108.6(4)
C8 C7 Fe 70.0(2)
C6 C7 Fe 69.2(2)
C9 C8 C7 108.2(4)
C9 C8 Fe 69.9(2)
C7 C8 Fe 69.8(2)
C8 C9 C10 108.4(4)
C8 C9 Fe 69.8(2)
C10 C9 Fe 68.8(2)
C9 C10 C6 107.7(4)
C9 C10 Fe 70.4(2)
C6 C10 Fe 69.7(2)
C12 C11 C16 117.1(4)
C12 C11 P1 125.6(3)
C16 C11 P1 117.3(3)
C11 C12 C13 121.3(5)
C14 C13 C12 120.6(5)
C13 C14 C15 119.1(5)
C14 C15 C16 121.0(5)
C15 C16 C11 120.9(5)
C26 C21 C22 117.8(4)
C26 C21 P1 121.3(3)
C22 C21 P1 120.7(3)
C23 C22 C21 120.7(4)
C24 C23 C22 120.5(4)
C23 C24 C25 120.1(4)
C24 C25 C26 119.9(5)
C25 C26 C21 120.9(4)
C32 C31 C36 117.9(4)
C32 C31 P2 117.9(3)
C36 C31 P2 123.8(3)
C33 C32 C31 121.5(4)
C34 C33 C32 120.2(4)
C33 C34 C35 119.6(4)
C34 C35 C36 120.6(4)
C31 C36 C35 120.1(4)
C46 C41 C42 119.2(4)
C46 C41 P2 122.3(4)
C42 C41 P2 118.1(3)
C43 C42 C41 120.3(5)
C44 C43 C42 120.3(6)
C43 C44 C45 119.7(5)
C44 C45 C46 121.1(6)
C41 C46 C45 119.5(6)
N1 C51 C52 108.6(3)
N2 C52 C51 107.7(3)
Cl2S C1S Cl1S 111.1(3)
Cl4S C2S Cl3S 115.2(4)
Cl6S C3S Cl5S 98.7(5)

loop_
_geom_bond_atom_site_label_1
_geom_bond_atom_site_label_2
_geom_bond_distance
Ru N1 2.167(3)
Ru N2 2.171(3)
Ru P2 2.2865(10)
Ru P1 2.2957(10)
Ru Cl1 2.4030(10)
Ru Cl2 2.4279(10)
Fe C5 2.029(4)
Fe C10 2.030(4)
Fe C4 2.031(4)
Fe C6 2.039(4)
Fe C7 2.048(4)
Fe C3 2.048(4)
Fe C8 2.050(4)
Fe C9 2.051(4)
Fe C2 2.053(4)
Fe C1 2.068(4)
P1 C1 1.839(4)
P1 C21 1.853(4)
P1 C11 1.858(4)
P2 C6 1.817(4)
P2 C31 1.840(4)
P2 C41 1.845(4)
N1 C51 1.475(6)
N2 C52 1.484(5)
C1 C2 1.436(6)
C1 C5 1.438(6)
C2 C3 1.430(6)
C3 C4 1.412(7)
C4 C5 1.425(6)
C6 C7 1.431(6)
C6 C10 1.434(6)
C7 C8 1.411(6)
C8 C9 1.411(6)
C9 C10 1.425(6)
C11 C12 1.370(6)
C11 C16 1.398(6)
C12 C13 1.403(7)
C13 C14 1.348(8)
C14 C15 1.375(8)
C15 C16 1.375(6)
C21 C26 1.395(6)
C21 C22 1.400(6)
C22 C23 1.380(7)
C23 C24 1.374(8)
C24 C25 1.376(7)
C25 C26 1.391(6)
C31 C32 1.391(6)
C31 C36 1.393(6)
C32 C33 1.382(6)
C33 C34 1.374(7)
C34 C35 1.376(7)
C35 C36 1.399(7)
C41 C46 1.376(7)
C41 C42 1.403(7)
C42 C43 1.384(7)
C43 C44 1.372(9)
C44 C45 1.373(10)
C45 C46 1.396(7)
C51 C52 1.505(6)
Cl1S C1S 1.764(6)
Cl2S C1S 1.756(5)
Cl3S C2S 1.799(2)
Cl4S C2S 1.799(2)
Cl5S C3S 1.799(2)
Cl6S C3S 1.798(2)

loop_
_geom_torsion_atom_site_label_1
_geom_torsion_atom_site_label_2
_geom_torsion_atom_site_label_3
_geom_torsion_atom_site_label_4
_geom_torsion
N1 Ru P1 C1 92.5(5)
N2 Ru P1 C1 137.35(17)
P2 Ru P1 C1 -42.91(15)
Cl1 Ru P1 C1 53.47(15)
Cl2 Ru P1 C1 -134.11(15)
N1 Ru P1 C21 -138.6(5)
N2 Ru P1 C21 -93.75(19)
P2 Ru P1 C21 85.99(16)
Cl1 Ru P1 C21 -177.62(17)
Cl2 Ru P1 C21 -5.21(17)
N1 Ru P1 C11 -26.5(5)
N2 Ru P1 C11 18.38(17)
P2 Ru P1 C11 -161.88(14)
Cl1 Ru P1 C11 -65.49(15)
Cl2 Ru P1 C11 106.92(15)
N1 Ru P2 C6 -116.31(18)
N2 Ru P2 C6 -125.9(6)
P1 Ru P2 C6 55.65(15)
Cl1 Ru P2 C6 -32.41(15)
Cl2 Ru P2 C6 159.75(15)
N1 Ru P2 C31 120.34(18)
N2 Ru P2 C31 110.7(6)
P1 Ru P2 C31 -67.70(15)
Cl1 Ru P2 C31 -155.75(15)
Cl2 Ru P2 C31 36.40(15)
N1 Ru P2 C41 3.13(18)
N2 Ru P2 C41 -6.5(6)
P1 Ru P2 C41 175.09(16)
Cl1 Ru P2 C41 87.03(16)
Cl2 Ru P2 C41 -80.81(16)
N2 Ru N1 C51 14.5(3)
P2 Ru N1 C51 -163.9(3)
P1 Ru N1 C51 60.5(6)
Cl1 Ru N1 C51 99.7(3)
Cl2 Ru N1 C51 -74.4(3)
N1 Ru N2 C52 14.7(3)
P2 Ru N2 C52 24.5(7)
P1 Ru N2 C52 -157.1(3)
Cl1 Ru N2 C52 -70.1(3)
Cl2 Ru N2 C52 99.0(3)
C21 P1 C1 C2 -26.3(4)
C11 P1 C1 C2 -123.6(3)
Ru P1 C1 C2 114.0(3)
C21 P1 C1 C5 150.6(3)
C11 P1 C1 C5 53.3(4)
Ru P1 C1 C5 -69.1(4)
C21 P1 C1 Fe -117.7(3)
C11 P1 C1 Fe 145.0(3)
Ru P1 C1 Fe 22.5(3)
C5 Fe C1 C2 119.1(3)
C10 Fe C1 C2 -163.0(2)
C4 Fe C1 C2 81.0(3)
C6 Fe C1 C2 -118.9(2)
C7 Fe C1 C2 -77.7(3)
C3 Fe C1 C2 37.4(2)
C8 Fe C1 C2 -41.7(8)
C9 Fe C1 C2 161.1(3)
C10 Fe C1 C5 78.0(3)
C4 Fe C1 C5 -38.1(3)
C6 Fe C1 C5 122.0(2)
C7 Fe C1 C5 163.2(2)
C3 Fe C1 C5 -81.6(3)
C8 Fe C1 C5 -160.8(7)
C9 Fe C1 C5 42.0(4)
C2 Fe C1 C5 -119.1(3)
C5 Fe C1 P1 -121.4(4)
C10 Fe C1 P1 -43.4(3)
C4 Fe C1 P1 -159.5(3)
C6 Fe C1 P1 0.6(3)
C7 Fe C1 P1 41.8(4)
C3 Fe C1 P1 157.0(3)
C8 Fe C1 P1 77.8(8)
C9 Fe C1 P1 -79.4(4)
C2 Fe C1 P1 119.5(4)
C5 C1 C2 C3 -1.3(4)
P1 C1 C2 C3 176.2(3)
Fe C1 C2 C3 -59.0(3)
C5 C1 C2 Fe 57.7(3)
P1 C1 C2 Fe -124.8(3)
C5 Fe C2 C3 81.8(3)
C10 Fe C2 C3 158.6(4)
C4 Fe C2 C3 37.5(3)
C6 Fe C2 C3 -159.4(3)
C7 Fe C2 C3 -114.5(3)
C8 Fe C2 C3 -71.5(3)
C9 Fe C2 C3 -28.7(7)
C1 Fe C2 C3 119.8(4)
C5 Fe C2 C1 -38.0(2)
C10 Fe C2 C1 38.8(5)
C4 Fe C2 C1 -82.3(3)
C6 Fe C2 C1 80.7(3)
C7 Fe C2 C1 125.7(2)
C3 Fe C2 C1 -119.8(4)
C8 Fe C2 C1 168.7(2)
C9 Fe C2 C1 -148.5(6)
C1 C2 C3 C4 0.7(5)
Fe C2 C3 C4 -58.8(3)
C1 C2 C3 Fe 59.5(3)
C5 Fe C3 C4 37.7(3)
C10 Fe C3 C4 -34.6(6)
C6 Fe C3 C4 170.3(4)
C7 Fe C3 C4 -153.7(3)
C8 Fe C3 C4 -111.7(3)
C9 Fe C3 C4 -70.2(3)
C2 Fe C3 C4 119.4(4)
C1 Fe C3 C4 82.0(3)
C5 Fe C3 C2 -81.7(3)
C10 Fe C3 C2 -154.0(5)
C4 Fe C3 C2 -119.4(4)
C6 Fe C3 C2 50.9(5)
C7 Fe C3 C2 86.9(3)
C8 Fe C3 C2 128.9(3)
C9 Fe C3 C2 170.4(3)
C1 Fe C3 C2 -37.4(2)
C2 C3 C4 C5 0.2(5)
Fe C3 C4 C5 -59.0(3)
C2 C3 C4 Fe 59.2(3)
C5 Fe C4 C3 -119.7(4)
C10 Fe C4 C3 166.8(2)
C6 Fe C4 C3 -168.5(4)
C7 Fe C4 C3 58.6(5)
C8 Fe C4 C3 85.7(3)
C9 Fe C4 C3 126.5(3)
C2 Fe C4 C3 -37.7(3)
C1 Fe C4 C3 -81.7(3)
C10 Fe C4 C5 -73.5(3)
C6 Fe C4 C5 -48.7(6)
C7 Fe C4 C5 178.3(3)
C3 Fe C4 C5 119.7(4)
C8 Fe C4 C5 -154.5(3)
C9 Fe C4 C5 -113.7(3)
C2 Fe C4 C5 82.0(3)
C1 Fe C4 C5 38.1(2)
C3 C4 C5 C1 -1.0(5)
Fe C4 C5 C1 -60.6(3)
C3 C4 C5 Fe 59.7(3)
C2 C1 C5 C4 1.4(4)
P1 C1 C5 C4 -176.0(3)
Fe C1 C5 C4 59.8(3)
C2 C1 C5 Fe -58.4(3)
P1 C1 C5 Fe 124.2(3)
C10 Fe C5 C4 123.2(3)
C6 Fe C5 C4 162.8(3)
C7 Fe C5 C4 -177.2(6)
C3 Fe C5 C4 -37.2(3)
C8 Fe C5 C4 52.1(5)
C9 Fe C5 C4 81.4(3)
C2 Fe C5 C4 -81.1(3)
C1 Fe C5 C4 -118.9(4)
C10 Fe C5 C1 -117.9(2)
C4 Fe C5 C1 118.9(4)
C6 Fe C5 C1 -78.3(3)
C7 Fe C5 C1 -58.3(7)
C3 Fe C5 C1 81.7(3)
C8 Fe C5 C1 171.0(3)
C9 Fe C5 C1 -159.7(2)
C2 Fe C5 C1 37.8(2)
C31 P2 C6 C7 2.6(4)
C41 P2 C6 C7 106.0(4)
Ru P2 C6 C7 -130.7(3)
C31 P2 C6 C10 177.1(3)
C41 P2 C6 C10 -79.5(4)
Ru P2 C6 C10 43.8(4)
C31 P2 C6 Fe 90.0(2)
C41 P2 C6 Fe -166.6(2)
Ru P2 C6 Fe -43.3(3)
C5 Fe C6 C7 172.2(2)
C10 Fe C6 C7 -118.2(3)
C4 Fe C6 C7 -150.7(5)
C3 Fe C6 C7 49.2(5)
C8 Fe C6 C7 -36.8(2)
C9 Fe C6 C7 -80.1(2)
C2 Fe C6 C7 86.3(3)
C1 Fe C6 C7 129.3(2)
C5 Fe C6 C10 -69.6(3)
C4 Fe C6 C10 -32.5(6)
C7 Fe C6 C10 118.2(3)
C3 Fe C6 C10 167.5(4)
C8 Fe C6 C10 81.4(3)
C9 Fe C6 C10 38.1(2)
C2 Fe C6 C10 -155.4(2)
C1 Fe C6 C10 -112.5(2)
C5 Fe C6 P2 51.9(3)
C10 Fe C6 P2 121.5(4)
C4 Fe C6 P2 89.0(6)
C7 Fe C6 P2 -120.3(3)
C3 Fe C6 P2 -71.1(5)
C8 Fe C6 P2 -157.1(3)
C9 Fe C6 P2 159.6(3)
C2 Fe C6 P2 -34.0(3)
C1 Fe C6 P2 9.0(3)
C10 C6 C7 C8 -0.4(4)
P2 C6 C7 C8 175.1(3)
Fe C6 C7 C8 59.0(3)
C10 C6 C7 Fe -59.3(3)
P2 C6 C7 Fe 116.1(3)
C5 Fe C7 C8 -145.5(6)
C10 Fe C7 C8 -81.6(3)
C4 Fe C7 C8 38.7(5)
C6 Fe C7 C8 -120.2(3)
C3 Fe C7 C8 79.7(3)
C9 Fe C7 C8 -37.5(3)
C2 Fe C7 C8 124.4(3)
C1 Fe C7 C8 168.0(2)
C5 Fe C7 C6 -25.3(7)
C10 Fe C7 C6 38.6(2)
C4 Fe C7 C6 158.9(4)
C3 Fe C7 C6 -160.1(2)
C8 Fe C7 C6 120.2(3)
C9 Fe C7 C6 82.7(2)
C2 Fe C7 C6 -115.4(2)
C1 Fe C7 C6 -71.8(3)
C6 C7 C8 C9 1.1(5)
Fe C7 C8 C9 59.6(3)
C6 C7 C8 Fe -58.5(3)
C5 Fe C8 C9 42.9(5)
C10 Fe C8 C9 -37.4(3)
C4 Fe C8 C9 78.7(3)
C6 Fe C8 C9 -81.8(3)
C7 Fe C8 C9 -119.3(4)
C3 Fe C8 C9 121.7(3)
C2 Fe C8 C9 162.4(3)
C1 Fe C8 C9 -163.8(6)
C5 Fe C8 C7 162.2(3)
C10 Fe C8 C7 81.9(3)
C4 Fe C8 C7 -162.0(3)
C6 Fe C8 C7 37.5(2)
C3 Fe C8 C7 -119.0(3)
C9 Fe C8 C7 119.3(4)
C2 Fe C8 C7 -78.3(3)
C1 Fe C8 C7 -44.5(8)
C7 C8 C9 C10 -1.4(5)
Fe C8 C9 C10 58.1(3)
C7 C8 C9 Fe -59.5(3)
C5 Fe C9 C8 -158.5(3)
C10 Fe C9 C8 120.3(4)
C4 Fe C9 C8 -116.5(3)
C6 Fe C9 C8 81.8(3)
C7 Fe C9 C8 37.5(2)
C3 Fe C9 C8 -77.4(3)
C2 Fe C9 C8 -55.2(7)
C1 Fe C9 C8 172.1(3)
C5 Fe C9 C10 81.2(3)
C4 Fe C9 C10 123.3(3)
C6 Fe C9 C10 -38.5(3)
C7 Fe C9 C10 -82.8(3)
C3 Fe C9 C10 162.3(3)
C8 Fe C9 C10 -120.3(4)
C2 Fe C9 C10 -175.5(5)
C1 Fe C9 C10 51.8(5)
C8 C9 C10 C6 1.2(5)
Fe C9 C10 C6 59.9(3)
C8 C9 C10 Fe -58.7(3)
C7 C6 C10 C9 -0.5(4)
P2 C6 C10 C9 -175.9(3)
Fe C6 C10 C9 -60.4(3)
C7 C6 C10 Fe 59.8(3)
P2 C6 C10 Fe -115.5(3)
C5 Fe C10 C9 -113.8(3)
C4 Fe C10 C9 -73.3(3)
C6 Fe C10 C9 118.5(4)
C7 Fe C10 C9 80.2(3)
C3 Fe C10 C9 -47.5(6)
C8 Fe C10 C9 36.8(3)
C2 Fe C10 C9 176.8(4)
C1 Fe C10 C9 -155.3(2)
C5 Fe C10 C6 127.7(2)
C4 Fe C10 C6 168.2(2)
C7 Fe C10 C6 -38.3(2)
C3 Fe C10 C6 -166.0(5)
C8 Fe C10 C6 -81.7(3)
C9 Fe C10 C6 -118.5(4)
C2 Fe C10 C6 58.3(5)
C1 Fe C10 C6 86.2(3)
C1 P1 C11 C12 -25.5(4)
C21 P1 C11 C12 -127.3(4)
Ru P1 C11 C12 101.4(4)
C1 P1 C11 C16 156.7(3)
C21 P1 C11 C16 54.9(3)
Ru P1 C11 C16 -76.4(3)
C16 C11 C12 C13 0.7(8)
P1 C11 C12 C13 -177.1(4)
C11 C12 C13 C14 -0.9(9)
C12 C13 C14 C15 0.6(9)
C13 C14 C15 C16 -0.2(8)
C14 C15 C16 C11 0.0(7)
C12 C11 C16 C15 -0.2(7)
P1 C11 C16 C15 177.8(4)
C1 P1 C21 C26 141.8(3)
C11 P1 C21 C26 -113.1(4)
Ru P1 C21 C26 6.4(4)
C1 P1 C21 C22 -42.9(4)
C11 P1 C21 C22 62.1(4)
Ru P1 C21 C22 -178.3(3)
C26 C21 C22 C23 -2.0(7)
P1 C21 C22 C23 -177.5(4)
C21 C22 C23 C24 1.8(8)
C22 C23 C24 C25 -1.1(8)
C23 C24 C25 C26 0.6(8)
C24 C25 C26 C21 -0.9(7)
C22 C21 C26 C25 1.6(6)
P1 C21 C26 C25 177.0(3)
C6 P2 C31 C32 -92.0(3)
C41 P2 C31 C32 163.3(3)
Ru P2 C31 C32 41.4(4)
C6 P2 C31 C36 81.4(4)
C41 P2 C31 C36 -23.3(4)
Ru P2 C31 C36 -145.2(3)
C36 C31 C32 C33 -0.1(6)
P2 C31 C32 C33 173.7(3)
C31 C32 C33 C34 -0.5(7)
C32 C33 C34 C35 0.4(7)
C33 C34 C35 C36 0.2(7)
C32 C31 C36 C35 0.6(6)
P2 C31 C36 C35 -172.7(3)
C34 C35 C36 C31 -0.7(7)
C6 P2 C41 C46 28.7(4)
C31 P2 C41 C46 130.0(4)
Ru P2 C41 C46 -101.3(4)
C6 P2 C41 C42 -157.8(4)
C31 P2 C41 C42 -56.5(4)
Ru P2 C41 C42 72.2(4)
C46 C41 C42 C43 -1.1(7)
P2 C41 C42 C43 -174.8(4)
C41 C42 C43 C44 0.5(8)
C42 C43 C44 C45 -0.4(9)
C43 C44 C45 C46 0.9(10)
C42 C41 C46 C45 1.5(8)
P2 C41 C46 C45 174.9(5)
C44 C45 C46 C41 -1.4(10)
Ru N1 C51 C52 -41.0(4)
Ru N2 C52 C51 -40.6(4)
N1 C51 C52 N2 53.5(5)
